data_1563017
loop_
_publ_author_name
'Jeon, Hye Rim'
'Lee, Dong Woo'
'Ok, Kang Min'

_publ_section_title
;
 Bi[NC5H3(CO2)2](OH2)xF (x=1 and 2): New one-dimensional Bi-coordination
 materials---Reversible hydration and topotactic decomposition to \a-Bi2O3
;
_journal_name_full 'Journal of Solid State Chemistry'
_journal_page_first 83
_journal_page_last 88
_journal_paper_doi 10.1016/j.jssc.2011.12.044
_journal_volume 187
_journal_year 2012
_chemical_formula_sum 'C14 H10 Bi2 F2 N2 O10'
_chemical_formula_weight 822.17
_space_group_IT_number 2
_space_group_name_Hall '-P 1'
_space_group_name_H-M_alt 'P -1'
_symmetry_cell_setting triclinic
_symmetry_space_group_name_H-M 'P -1'
_atom_sites_solution_hydrogens geom
_atom_sites_solution_primary direct
_atom_sites_solution_secondary difmap
_cell_angle_alpha 110.76(3)
_cell_angle_beta 94.47(3)
_cell_angle_gamma 104.37(3)
_cell_formula_units_Z 2
_cell_length_a 6.2532(13)
_cell_length_b 11.841(2)
_cell_length_c 13.328(3)
_cell_measurement_temperature 200.0(2)
_cell_volume 878.8(4)
_computing_structure_refinement 'SHELXL-97 (Sheldrick, 1997)'
_diffrn_ambient_temperature 200.0(2)
_diffrn_measured_fraction_theta_full 0.989
_diffrn_measured_fraction_theta_max 0.989
_diffrn_measurement_device_type 'Bruker SMART APEX'
_diffrn_measurement_method CCD
_diffrn_radiation_monochromator graphite
_diffrn_radiation_type MoK\a
_diffrn_radiation_wavelength 0.71073
_diffrn_reflns_av_R_equivalents 0.0238
_diffrn_reflns_av_unetI/netI 0.0423
_diffrn_reflns_limit_h_max 7
_diffrn_reflns_limit_h_min -7
_diffrn_reflns_limit_k_max 13
_diffrn_reflns_limit_k_min -13
_diffrn_reflns_limit_l_max 15
_diffrn_reflns_limit_l_min -15
_diffrn_reflns_number 4856
_diffrn_reflns_theta_full 24.5
_diffrn_reflns_theta_max 24.5
_diffrn_reflns_theta_min 1.66
_exptl_absorpt_coefficient_mu 20.080
_exptl_absorpt_correction_T_max 0.13
_exptl_absorpt_correction_T_min 0.05
_exptl_absorpt_correction_type empirical
_exptl_absorpt_process_details
; 
 SADABS(Blessing, 1995) 
;
_exptl_crystal_colour Colorless
_exptl_crystal_density_diffrn 3.092
_exptl_crystal_density_method 'not measured'
_exptl_crystal_description Rod
_exptl_crystal_F_000 438
_exptl_crystal_size_max 0.33
_exptl_crystal_size_mid 0.14
_exptl_crystal_size_min 0.10
_refine_diff_density_max 1.875
_refine_diff_density_min -1.735
_refine_diff_density_rms 0.304
_refine_ls_extinction_method none
_refine_ls_goodness_of_fit_ref 1.064
_refine_ls_matrix_type full
_refine_ls_number_parameters 271
_refine_ls_number_reflns 2893
_refine_ls_number_restraints 0
_refine_ls_restrained_S_all 1.064
_refine_ls_R_factor_all 0.0369
_refine_ls_R_factor_gt 0.0301
_refine_ls_shift/su_max 0
_refine_ls_shift/su_mean 0
_refine_ls_structure_factor_coef Fsqd
_refine_ls_weighting_details 'calc w=1/[\s^2^(Fo^2^)+(0.0562P)^2^+0.0000P] where P=(Fo^2^+2Fc^2^)/3'
_refine_ls_weighting_scheme calc
_refine_ls_wR_factor_gt 0.076
_refine_ls_wR_factor_ref 0.0912
_reflns_number_gt 2519
_reflns_number_total 2893
_reflns_threshold_expression >2\(I)
_cod_data_source_file JSSC-2012-187-83.cif
_cod_data_source_block HR76
_cod_depositor_comments
;
The following automatic conversions were performed:

data item '_exptl_absorpt_correction_type' value 'EMPIRICAL' was
changed to 'empirical' in accordance with the built-in table derived
from the CIF Core dictionary named 'cif_core.dic' version 2.4.5 last
updated on 2014-11-21.

data item '_symmetry_cell_setting' value 'Triclinic' was changed to
'triclinic' in accordance with the built-in table derived from the
CIF Core dictionary named 'cif_core.dic' version 2.4.5 last updated
on 2014-11-21.

Automatic conversion script
Id: cif_fix_values 8369 2020-08-20 11:38:08Z andrius 
;
_cod_original_cell_volume 878.8(3)
_cod_database_code 1563017

loop_
_symmetry_equiv_pos_as_xyz
'x, y, z'
'-x, -y, -z'

loop_
_atom_site_label
_atom_site_type_symbol
_atom_site_fract_x
_atom_site_fract_y
_atom_site_fract_z
_atom_site_U_iso_or_equiv
_atom_site_adp_type
_atom_site_occupancy
_atom_site_symmetry_multiplicity
_atom_site_calc_flag
_atom_site_refinement_flags
_atom_site_disorder_assembly
_atom_site_disorder_group
Bi1 Bi 0.28386(5) 0.06208(3) 0.43423(3) 0.01381(14) Uani 1 1 d . . .
Bi2 Bi 0.34606(5) -0.24112(3) 0.20686(3) 0.01611(14) Uani 1 1 d . . .
F1 F 0.2521(9) -0.0754(5) 0.2393(5) 0.0251(13) Uani 1 1 d . . .
F2 F 0.4959(9) -0.0955(5) 0.4069(5) 0.0205(12) Uani 1 1 d . . .
OW1 O 0.1291(11) 0.1578(6) 0.3238(6) 0.0217(15) Uani 1 1 d . . .
OW2 O 0.5553(12) -0.4023(7) 0.1179(7) 0.0341(19) Uani 1 1 d . . .
O1 O 0.0288(11) 0.1386(6) 0.5569(6) 0.0212(15) Uani 1 1 d . . .
O2 O -0.0343(11) 0.3030(6) 0.6867(6) 0.0252(17) Uani 1 1 d . . .
O3 O 0.6098(10) 0.1529(6) 0.3942(6) 0.0208(16) Uani 1 1 d . . .
O4 O 0.8998(11) 0.3201(6) 0.4284(6) 0.0256(17) Uani 1 1 d . . .
O5 O 0.6982(11) -0.1151(6) 0.2119(6) 0.0212(15) Uani 1 1 d . . .
O6 O 0.9148(11) -0.0091(7) 0.1306(6) 0.0339(19) Uani 1 1 d . . .
O7 O 0.0008(11) -0.3475(6) 0.0793(6) 0.0256(16) Uani 1 1 d . . .
O8 O -0.1880(13) -0.3947(8) -0.0870(7) 0.041(2) Uani 1 1 d . . .
N1 N 0.4048(12) 0.2834(7) 0.5379(6) 0.0153(17) Uani 1 1 d . . .
N2 N 0.3715(13) -0.2188(7) 0.0396(7) 0.0186(18) Uani 1 1 d . . .
C1 C 0.2930(15) 0.3433(9) 0.6120(8) 0.016(2) Uani 1 1 d . . .
C2 C 0.3720(16) 0.4698(9) 0.6730(9) 0.022(2) Uani 1 1 d . . .
H2 H 0.2884 0.5099 0.7207 0.026 Uiso 1 1 calc R . .
C3 C 0.5770(17) 0.5376(10) 0.6631(9) 0.025(2) Uani 1 1 d . . .
H3 H 0.6357 0.6236 0.7057 0.03 Uiso 1 1 calc R . .
C4 C 0.6934(17) 0.4767(9) 0.5896(9) 0.025(2) Uani 1 1 d . . .
H4 H 0.8307 0.5215 0.581 0.03 Uiso 1 1 calc R . .
C5 C 0.6052(15) 0.3474(9) 0.5279(8) 0.016(2) Uani 1 1 d . . .
C6 C 0.0775(15) 0.2537(9) 0.6201(9) 0.023(2) Uani 1 1 d . . .
C7 C 0.7158(16) 0.2708(10) 0.4469(9) 0.020(2) Uani 1 1 d . . .
C8 C 0.5656(15) -0.1483(9) 0.0306(8) 0.016(2) Uani 1 1 d . . .
C9 C 0.5860(19) -0.1334(10) -0.0664(9) 0.028(3) Uani 1 1 d . . .
H9 H 0.7229 -0.0875 -0.0745 0.034 Uiso 1 1 calc R . .
C10 C 0.4077(18) -0.1852(10) -0.1506(9) 0.028(2) Uani 1 1 d . . .
H10 H 0.4199 -0.1729 -0.2154 0.033 Uiso 1 1 calc R . .
C11 C 0.2059(17) -0.2573(10) -0.1374(9) 0.026(2) Uani 1 1 d . . .
H11 H 0.0814 -0.2938 -0.1934 0.032 Uiso 1 1 calc R . .
C12 C 0.1940(16) -0.2732(9) -0.0427(8) 0.021(2) Uani 1 1 d . . .
C13 C 0.7421(16) -0.0879(9) 0.1290(8) 0.018(2) Uani 1 1 d . . .
C14 C -0.0178(16) -0.3462(10) -0.0170(9) 0.024(2) Uani 1 1 d . . .

loop_
_atom_site_aniso_label
_atom_site_aniso_U_11
_atom_site_aniso_U_22
_atom_site_aniso_U_33
_atom_site_aniso_U_23
_atom_site_aniso_U_13
_atom_site_aniso_U_12
Bi1 0.0116(2) 0.0162(2) 0.0125(2) 0.00629(16) 0.00253(15) 0.00096(15)
Bi2 0.0148(2) 0.0208(2) 0.0125(2) 0.00652(17) 0.00329(16) 0.00433(16)
F1 0.031(3) 0.025(3) 0.019(4) 0.006(3) 0.005(3) 0.011(3)
F2 0.020(3) 0.026(3) 0.019(3) 0.014(3) 0.002(2) 0.007(2)
OW1 0.022(4) 0.030(4) 0.018(4) 0.013(3) 0.004(3) 0.010(3)
OW2 0.033(4) 0.023(4) 0.047(6) 0.013(4) 0.018(4) 0.007(3)
O1 0.020(4) 0.015(3) 0.027(4) 0.008(3) 0.010(3) 0.002(3)
O2 0.021(4) 0.028(4) 0.025(5) 0.006(3) 0.013(3) 0.007(3)
O3 0.014(3) 0.021(4) 0.029(5) 0.013(3) 0.011(3) 0.002(3)
O4 0.020(4) 0.024(4) 0.033(5) 0.012(3) 0.013(3) 0.003(3)
O5 0.019(4) 0.028(4) 0.013(4) 0.009(3) 0.003(3) 0.001(3)
O6 0.015(4) 0.053(5) 0.029(5) 0.019(4) 0.005(3) -0.003(4)
O7 0.021(4) 0.033(4) 0.011(4) 0.002(3) 0.001(3) -0.003(3)
O8 0.026(4) 0.059(5) 0.028(5) 0.020(4) -0.003(4) -0.007(4)
N1 0.018(4) 0.019(4) 0.012(5) 0.011(3) 0.003(3) 0.004(3)
N2 0.018(4) 0.022(4) 0.014(5) 0.006(4) 0.004(4) 0.005(4)
C1 0.010(5) 0.018(5) 0.014(6) 0.006(4) -0.006(4) -0.004(4)
C2 0.022(5) 0.022(5) 0.021(6) 0.010(4) 0.004(5) 0.005(4)
C3 0.022(6) 0.017(5) 0.025(6) 0.003(4) -0.001(5) -0.002(4)
C4 0.019(5) 0.026(6) 0.030(7) 0.013(5) 0.008(5) 0.003(5)
C5 0.012(5) 0.020(5) 0.019(6) 0.014(4) 0.001(4) 0.000(4)
C6 0.013(5) 0.027(6) 0.035(7) 0.021(5) -0.001(5) 0.003(4)
C7 0.015(5) 0.026(6) 0.023(6) 0.018(5) 0.001(4) -0.002(4)
C8 0.012(5) 0.020(5) 0.013(6) 0.002(4) 0.001(4) 0.005(4)
C9 0.035(6) 0.033(6) 0.019(6) 0.017(5) 0.007(5) 0.005(5)
C10 0.036(7) 0.031(6) 0.014(6) 0.010(5) 0.001(5) 0.007(5)
C11 0.023(6) 0.037(6) 0.013(6) 0.009(5) -0.001(5) 0.002(5)
C12 0.021(5) 0.021(5) 0.013(6) 0.001(4) 0.003(4) 0.004(4)
C13 0.014(5) 0.030(6) 0.012(6) 0.009(4) 0.002(4) 0.009(4)
C14 0.013(5) 0.033(6) 0.016(6) 0.003(5) -0.004(4) 0.003(5)

loop_
_atom_type_symbol
_atom_type_description
_atom_type_scat_dispersion_real
_atom_type_scat_dispersion_imag
_atom_type_scat_source
C C 0.0033 0.0016 'International Tables Vol C Tables 4.2.6.8 and 6.1.1.4'
H H 0 0 'International Tables Vol C Tables 4.2.6.8 and 6.1.1.4'
N N 0.0061 0.0033 'International Tables Vol C Tables 4.2.6.8 and 6.1.1.4'
O O 0.0106 0.006 'International Tables Vol C Tables 4.2.6.8 and 6.1.1.4'
F F 0.0171 0.0103 'International Tables Vol C Tables 4.2.6.8 and 6.1.1.4'
Bi Bi -4.1077 10.2566 'International Tables Vol C Tables 4.2.6.8 and 6.1.1.4'

loop_
_geom_angle_atom_site_label_1
_geom_angle_atom_site_label_2
_geom_angle_atom_site_label_3
_geom_angle
_geom_angle_site_symmetry_1
_geom_angle_site_symmetry_3
O3 Bi1 F2 84.2(2) . 2_656
O3 Bi1 N1 69.5(2) . .
F2 Bi1 N1 72.8(2) 2_656 .
O3 Bi1 OW1 82.8(2) . .
F2 Bi1 OW1 146.4(2) 2_656 .
N1 Bi1 OW1 73.6(2) . .
O3 Bi1 O1 135.3(2) . .
F2 Bi1 O1 83.4(2) 2_656 .
N1 Bi1 O1 65.8(2) . .
OW1 Bi1 O1 84.4(2) . .
O3 Bi1 F2 75.8(2) . .
F2 Bi1 F2 68.4(2) 2_656 .
N1 Bi1 F2 129.7(2) . .
OW1 Bi1 F2 136.6(2) . .
O1 Bi1 F2 136.35(19) . .
O3 Bi1 F1 77.7(2) . .
F2 Bi1 F1 133.93(18) 2_656 .
N1 Bi1 F1 135.1(2) . .
OW1 Bi1 F1 72.5(2) . .
O1 Bi1 F1 137.3(2) . .
F2 Bi1 F1 66.24(18) . .
O3 Bi1 O1 153.1(2) . 2_556
F2 Bi1 O1 92.8(2) 2_656 2_556
N1 Bi1 O1 135.0(2) . 2_556
OW1 Bi1 O1 112.2(2) . 2_556
O1 Bi1 O1 70.4(2) . 2_556
F2 Bi1 O1 78.25(18) . 2_556
F1 Bi1 O1 85.5(2) . 2_556
F1 Bi2 O5 84.5(2) . .
F1 Bi2 N2 80.3(2) . .
O5 Bi2 N2 69.0(3) . .
F1 Bi2 O7 86.6(2) . .
O5 Bi2 O7 136.8(2) . .
N2 Bi2 O7 67.8(3) . .
F1 Bi2 F2 70.9(2) . .
O5 Bi2 F2 74.1(2) . .
N2 Bi2 F2 134.9(2) . .
O7 Bi2 F2 140.6(2) . .
F1 Bi2 OW2 155.7(2) . .
O5 Bi2 OW2 76.6(2) . .
N2 Bi2 OW2 78.7(3) . .
O7 Bi2 OW2 96.8(3) . .
F2 Bi2 OW2 117.1(2) . .
F1 Bi2 O2 85.6(2) . 2_556
O5 Bi2 O2 148.2(2) . 2_556
N2 Bi2 O2 138.3(2) . 2_556
O7 Bi2 O2 72.3(2) . 2_556
F2 Bi2 O2 74.1(2) . 2_556
OW2 Bi2 O2 118.4(2) . 2_556
Bi2 F1 Bi1 117.3(2) . .
Bi1 F2 Bi1 111.6(2) 2_656 .
Bi1 F2 Bi2 146.0(2) 2_656 .
Bi1 F2 Bi2 102.18(19) . .
C6 O1 Bi1 120.8(6) . .
C6 O1 Bi1 127.9(6) . 2_556
Bi1 O1 Bi1 109.6(2) . 2_556
C6 O2 Bi2 140.3(6) . 2_556
C7 O3 Bi1 121.3(6) . .
C13 O5 Bi2 120.2(6) . .
C14 O7 Bi2 121.2(6) . .
C5 N1 C1 119.7(8) . .
C5 N1 Bi1 116.5(6) . .
C1 N1 Bi1 123.5(6) . .
C8 N2 C12 121.6(8) . .
C8 N2 Bi2 117.6(6) . .
C12 N2 Bi2 120.7(6) . .
N1 C1 C2 121.8(8) . .
N1 C1 C6 112.8(8) . .
C2 C1 C6 125.4(9) . .
C1 C2 C3 119.3(10) . .
C4 C3 C2 119.0(10) . .
C3 C4 C5 119.8(9) . .
N1 C5 C4 120.2(9) . .
N1 C5 C7 114.9(8) . .
C4 C5 C7 124.9(8) . .
O2 C6 O1 126.8(9) . .
O2 C6 C1 116.1(9) . .
O1 C6 C1 117.0(9) . .
O4 C7 O3 121.7(10) . .
O4 C7 C5 120.9(9) . .
O3 C7 C5 117.4(8) . .
N2 C8 C9 119.1(9) . .
N2 C8 C13 116.1(8) . .
C9 C8 C13 124.8(9) . .
C10 C9 C8 120.7(10) . .
C9 C10 C11 118.4(10) . .
C12 C11 C10 119.3(10) . .
N2 C12 C11 120.8(9) . .
N2 C12 C14 114.8(8) . .
C11 C12 C14 124.3(9) . .
O6 C13 O5 123.7(9) . .
O6 C13 C8 119.3(8) . .
O5 C13 C8 116.8(8) . .
O8 C14 O7 126.2(10) . .
O8 C14 C12 118.4(9) . .
O7 C14 C12 115.4(9) . .

loop_
_geom_bond_atom_site_label_1
_geom_bond_atom_site_label_2
_geom_bond_distance
_geom_bond_site_symmetry_2
Bi1 O3 2.255(6) .
Bi1 F2 2.284(6) 2_656
Bi1 N1 2.374(8) .
Bi1 OW1 2.427(6) .
Bi1 O1 2.472(6) .
Bi1 F2 2.489(5) .
Bi1 F1 2.490(6) .
Bi1 O1 2.722(6) 2_556
Bi2 F1 2.096(5) .
Bi2 O5 2.314(6) .
Bi2 N2 2.348(8) .
Bi2 O7 2.387(7) .
Bi2 F2 2.552(6) .
Bi2 OW2 2.576(7) .
Bi2 O2 2.609(6) 2_556
F2 Bi1 2.284(6) 2_656
O1 C6 1.265(12) .
O1 Bi1 2.722(6) 2_556
O2 C6 1.246(12) .
O2 Bi2 2.609(6) 2_556
O3 C7 1.286(12) .
O4 C7 1.240(11) .
O5 C13 1.287(11) .
O6 C13 1.233(11) .
O7 C14 1.285(12) .
O8 C14 1.223(13) .
N1 C5 1.337(11) .
N1 C1 1.350(12) .
N2 C8 1.333(11) .
N2 C12 1.343(13) .
C1 C2 1.362(14) .
C1 C6 1.532(12) .
C2 C3 1.377(14) .
C3 C4 1.372(15) .
C4 C5 1.393(14) .
C5 C7 1.484(14) .
C8 C9 1.376(14) .
C8 C13 1.472(13) .
C9 C10 1.363(16) .
C10 C11 1.400(14) .
C11 C12 1.346(14) .
C12 C14 1.526(14) .
